data_4340554
loop_
_publ_author_name
'Hurley, Nicholas J.'
'Hayward, John J.'
'Rawson, Jeremy M.'
'Murrie, Mark'
'Pilkington, Melanie'

_publ_section_title
;
 Exploring the Coordination Chemistry of
 3,3'-Di(picolinamoyl)-2,2'-bipyridine: One Ligand, Multiple Nuclearities.
;
_journal_issue 16
_journal_name_full 'Inorganic chemistry'
_journal_page_first 8610
_journal_page_last 8623
_journal_paper_doi 10.1021/ic501224q
_journal_volume 53
_journal_year 2014
_chemical_formula_moiety 'C22 H16 N6 O2'
_chemical_formula_sum 'C22 H16 N6 O2'
_chemical_formula_weight 396.41
_chemical_name_systematic
;
 ?
;
_space_group_crystal_system monoclinic
_space_group_IT_number 14
_space_group_name_Hall '-P 2ybc'
_space_group_name_H-M_alt 'P 1 21/c 1'
_symmetry_space_group_name_Hall '-P 2ybc'
_symmetry_space_group_name_H-M 'P 1 21/c 1'
_atom_sites_solution_hydrogens mixed
_audit_creation_method SHELXL-2013
_cell_angle_alpha 90
_cell_angle_beta 94.593(4)
_cell_angle_gamma 90
_cell_formula_units_Z 2
_cell_length_a 14.1606(13)
_cell_length_b 3.9083(3)
_cell_length_c 16.1931(13)
_cell_measurement_reflns_used 2283
_cell_measurement_temperature 150(2)
_cell_measurement_theta_max 30.22
_cell_measurement_theta_min 2.52
_cell_volume 893.31(13)
_computing_cell_refinement 'Bruker SMART'
_computing_data_collection 'Bruker SMART'
_computing_data_reduction 'Bruker SAINT'
_computing_molecular_graphics 'Bruker SHELXTL'
_computing_publication_material 'Bruker SHELXTL'
_computing_structure_refinement 'SHELXL-2013 (Sheldrick, 2013)'
_computing_structure_solution 'Bruker SHELXTL'
_diffrn_ambient_temperature 150(2)
_diffrn_measured_fraction_theta_full 0.997
_diffrn_measured_fraction_theta_max 0.998
_diffrn_radiation_type MoK\a
_diffrn_radiation_wavelength 0.71073
_diffrn_reflns_av_R_equivalents 0.0539
_diffrn_reflns_av_unetI/netI 0.0503
_diffrn_reflns_Laue_measured_fraction_full 0.997
_diffrn_reflns_Laue_measured_fraction_max 0.998
_diffrn_reflns_limit_h_max 16
_diffrn_reflns_limit_h_min -18
_diffrn_reflns_limit_k_max 5
_diffrn_reflns_limit_k_min -3
_diffrn_reflns_limit_l_max 21
_diffrn_reflns_limit_l_min -21
_diffrn_reflns_number 7800
_diffrn_reflns_point_group_measured_fraction_full 0.997
_diffrn_reflns_point_group_measured_fraction_max 0.998
_diffrn_reflns_theta_full 25.242
_diffrn_reflns_theta_max 27.499
_diffrn_reflns_theta_min 2.524
_diffrn_source 'fine-focus sealed tube'
_exptl_absorpt_coefficient_mu 0.100
_exptl_absorpt_correction_T_max 0.7461
_exptl_absorpt_correction_T_min 0.5382
_exptl_absorpt_correction_type multi-scan
_exptl_absorpt_process_details 'Bruker SADABS'
_exptl_crystal_colour colourless
_exptl_crystal_density_diffrn 1.474
_exptl_crystal_description plate
_exptl_crystal_F_000 412
_exptl_crystal_size_max 0.46
_exptl_crystal_size_mid 0.15
_exptl_crystal_size_min 0.05
_refine_diff_density_max 1.658
_refine_diff_density_min -0.299
_refine_diff_density_rms 0.084
_refine_ls_extinction_method none
_refine_ls_goodness_of_fit_ref 0.977
_refine_ls_hydrogen_treatment mixed
_refine_ls_matrix_type full
_refine_ls_number_parameters 140
_refine_ls_number_reflns 2036
_refine_ls_number_restraints 0
_refine_ls_restrained_S_all 0.977
_refine_ls_R_factor_all 0.0901
_refine_ls_R_factor_gt 0.0719
_refine_ls_shift/su_max 0.001
_refine_ls_shift/su_mean 0.000
_refine_ls_structure_factor_coef Fsqd
_refine_ls_weighting_details 'w=1/[\s^2^(Fo^2^)+(0.1168P)^2^+1.5828P] where P=(Fo^2^+2Fc^2^)/3'
_refine_ls_weighting_scheme calc
_refine_ls_wR_factor_gt 0.1918
_refine_ls_wR_factor_ref 0.2122
_reflns_Friedel_coverage 0.000
_reflns_number_gt 1572
_reflns_number_total 2036
_reflns_threshold_expression 'I > 2\s(I)'
_cod_data_source_file ic501224q_si_003.cif
_cod_data_source_block sv3feb09
_cod_depositor_comments 'Adding full bibliography for 4340554--4340557.cif.'
_cod_database_code 4340554
_shelx_space_group_comment
;
The symmetry employed for this shelxl refinement is uniquely defined
by the following loop, which should always be used as a source of
symmetry information in preference to the above space-group names.
They are only intended as comments.
;
_shelxl_version_number 2013-3

loop_
_space_group_symop_operation_xyz
'x, y, z'
'-x, y+1/2, -z+1/2'
'-x, -y, -z'
'x, -y-1/2, z-1/2'

loop_
_atom_site_label
_atom_site_type_symbol
_atom_site_fract_x
_atom_site_fract_y
_atom_site_fract_z
_atom_site_U_iso_or_equiv
_atom_site_adp_type
_atom_site_occupancy
_atom_site_site_symmetry_order
_atom_site_calc_flag
_atom_site_refinement_flags_posn
_atom_site_refinement_flags_adp
C1 C 0.52547(17) 0.4112(6) 1.03620(13) 0.0191(5) Uani 1 1 d . .
C2 C 0.62516(17) 0.3655(6) 1.04751(14) 0.0198(5) Uani 1 1 d . .
C3 C 0.66188(18) 0.1925(7) 1.11864(15) 0.0232(6) Uani 1 1 d . .
H3 H 0.7268 0.1551 1.1273 0.028 Uiso 1 1 calc R U
C4 C 0.60196(19) 0.0766(7) 1.17625(15) 0.0245(6) Uani 1 1 d . .
H4 H 0.6259 -0.0333 1.2244 0.029 Uiso 1 1 calc R U
C5 C 0.50612(18) 0.1286(7) 1.16026(14) 0.0234(6) Uani 1 1 d . .
H5 H 0.4654 0.0472 1.1981 0.028 Uiso 1 1 calc R U
C6 C 0.77981(18) 0.5391(7) 1.00027(16) 0.0257(6) Uani 1 1 d . .
C7 C 0.82092(17) 0.6911(7) 0.92475(15) 0.0232(6) Uani 1 1 d . .
C8 C 0.91594(19) 0.7795(7) 0.93092(17) 0.0281(6) Uani 1 1 d . .
H8 H 0.9533 0.7456 0.9801 0.034 Uiso 1 1 calc R U
C9 C 0.95450(19) 0.9204(8) 0.86184(18) 0.0308(6) Uani 1 1 d . .
H9 H 1.0178 0.9863 0.8641 0.037 Uiso 1 1 calc R U
C10 C 0.8962(2) 0.9587(8) 0.79034(17) 0.0327(7) Uani 1 1 d . .
H10 H 0.9197 1.0483 0.7429 0.039 Uiso 1 1 calc R U
C11 C 0.8024(2) 0.8626(8) 0.78996(17) 0.0329(7) Uani 1 1 d . .
H11 H 0.7638 0.8903 0.7412 0.040 Uiso 1 1 calc R U
H2 H 0.648(3) 0.577(11) 0.944(3) 0.062(12) Uiso 1 1 d . .
N1 N 0.46930(15) 0.2905(6) 1.09287(12) 0.0213(5) Uani 1 1 d . .
N2 N 0.68515(15) 0.4871(6) 0.98944(12) 0.0227(5) Uani 1 1 d . .
N3 N 0.76363(15) 0.7314(6) 0.85593(13) 0.0279(5) Uani 1 1 d . .
O1 O 0.83054(14) 0.4813(7) 1.06341(13) 0.0441(7) Uani 1 1 d . .

loop_
_atom_site_aniso_label
_atom_site_aniso_U_11
_atom_site_aniso_U_22
_atom_site_aniso_U_33
_atom_site_aniso_U_23
_atom_site_aniso_U_13
_atom_site_aniso_U_12
C1 0.0271(12) 0.0179(11) 0.0131(10) -0.0047(9) 0.0064(9) -0.0018(9)
C2 0.0253(12) 0.0197(12) 0.0153(10) -0.0039(9) 0.0074(9) -0.0017(9)
C3 0.0258(12) 0.0242(13) 0.0199(11) -0.0007(10) 0.0045(9) 0.0015(10)
C4 0.0331(14) 0.0237(13) 0.0172(11) 0.0018(10) 0.0058(9) 0.0028(10)
C5 0.0330(13) 0.0240(13) 0.0146(10) -0.0008(9) 0.0108(9) -0.0004(10)
C6 0.0262(13) 0.0288(14) 0.0227(12) 0.0030(10) 0.0055(10) 0.0013(11)
C7 0.0235(12) 0.0231(13) 0.0239(12) 0.0004(10) 0.0075(9) 0.0018(10)
C8 0.0265(13) 0.0316(15) 0.0269(13) 0.0013(11) 0.0056(10) -0.0016(11)
C9 0.0266(13) 0.0308(15) 0.0364(14) -0.0017(12) 0.0119(11) -0.0041(11)
C10 0.0369(15) 0.0329(16) 0.0301(14) 0.0035(12) 0.0148(11) -0.0048(12)
C11 0.0317(14) 0.0415(17) 0.0261(13) 0.0091(12) 0.0055(11) -0.0028(12)
N1 0.0254(10) 0.0242(11) 0.0153(9) -0.0017(8) 0.0076(8) -0.0020(8)
N2 0.0251(11) 0.0278(12) 0.0161(9) 0.0021(8) 0.0067(8) 0.0002(9)
N3 0.0268(11) 0.0324(13) 0.0255(11) 0.0067(10) 0.0076(9) -0.0015(9)
O1 0.0284(11) 0.0718(17) 0.0317(11) 0.0188(11) 0.0000(8) -0.0064(11)

loop_
_atom_type_symbol
_atom_type_description
_atom_type_scat_dispersion_real
_atom_type_scat_dispersion_imag
_atom_type_scat_source
C C 0.0033 0.0016 'International Tables Vol C Tables 4.2.6.8 and 6.1.1.4'
H H 0.0000 0.0000 'International Tables Vol C Tables 4.2.6.8 and 6.1.1.4'
N N 0.0061 0.0033 'International Tables Vol C Tables 4.2.6.8 and 6.1.1.4'
O O 0.0106 0.0060 'International Tables Vol C Tables 4.2.6.8 and 6.1.1.4'

loop_
_geom_angle_atom_site_label_1
_geom_angle_atom_site_label_2
_geom_angle_atom_site_label_3
_geom_angle
_geom_angle_site_symmetry_3
N1 C1 C2 120.2(2) .
N1 C1 C1 115.0(3) 3_667
C2 C1 C1 124.8(3) 3_667
C3 C2 N2 120.8(2) .
C3 C2 C1 117.8(2) .
N2 C2 C1 121.4(2) .
C4 C3 C2 120.3(2) .
C5 C4 C3 118.2(2) .
N1 C5 C4 122.7(2) .
O1 C6 N2 126.2(2) .
O1 C6 C7 120.6(2) .
N2 C6 C7 113.2(2) .
N3 C7 C8 123.6(2) .
N3 C7 C6 118.2(2) .
C8 C7 C6 118.2(2) .
C7 C8 C9 118.7(2) .
C10 C9 C8 118.1(2) .
C9 C10 C11 119.1(3) .
N3 C11 C10 123.8(3) .
C5 N1 C1 120.7(2) .
C6 N2 C2 127.7(2) .
C7 N3 C11 116.7(2) .

loop_
_geom_bond_atom_site_label_1
_geom_bond_atom_site_label_2
_geom_bond_distance
_geom_bond_site_symmetry_2
C1 N1 1.347(3) .
C1 C2 1.420(3) .
C1 C1 1.497(5) 3_667
C2 C3 1.399(3) .
C2 N2 1.400(3) .
C3 C4 1.386(3) .
C4 C5 1.376(4) .
C5 N1 1.331(3) .
C6 O1 1.223(3) .
C6 N2 1.353(3) .
C6 C7 1.517(4) .
C7 N3 1.334(3) .
C7 C8 1.385(4) .
C8 C9 1.397(4) .
C9 C10 1.375(4) .
C10 C11 1.380(4) .
C11 N3 1.341(3) .
